data_4319015
loop_
_publ_author_name
'Glen G. Briand'
'Tristram Chivers'
'Mark Krahn'
'Masood Parvez'

_publ_contact_author_email ' parvez@ucalgary.ca '
_publ_contact_author_fax ' (403)289-9488 '
_publ_contact_author_phone ' (403)220-5348 '
_publ_section_title
;
 Synthesis and X-ray Structures of Dilithium Complexes of the Phosphonate
 Anions [PhP(E)(NtBu)2]2- (E = O, S, Se, Te) and Dimethylaluminum
 Derivatives of [PhP(E)(NtBu)(NHtBu)]- (E = S, Se)
;
_journal_name_full 'Inorganic Chemistry'
_journal_page_first 6808
_journal_page_last 6815
_journal_paper_doi 10.1021/ic020471h
_journal_volume 41
_journal_year 2002
_chemical_compound_source 'synthesized by authors '
_chemical_formula_sum 'C22 H39 Li2 N2 O2 P Te'
_chemical_formula_weight 536.00
_chemical_melting_point ' ? '
_chemical_name_common ' ? '
_chemical_name_systematic ' ? '
_space_group_IT_number 2
_symmetry_cell_setting triclinic
_symmetry_space_group_name_Hall '-P 1'
_symmetry_space_group_name_H-M 'P -1'
_atom_sites_solution_hydrogens geom
_atom_sites_solution_primary direct
_atom_sites_solution_secondary difmap
_cell_angle_alpha 94.6527(7)
_cell_angle_beta 104.7860(8)
_cell_angle_gamma 110.9496(9)
_cell_formula_units_Z 2
_cell_length_a 9.2017(2)
_cell_length_b 10.1328(2)
_cell_length_c 15.8982(4)
_cell_measurement_reflns_used 11066
_cell_measurement_temperature 170(2)
_cell_measurement_theta_max 27.4
_cell_measurement_theta_min 1.0
_cell_volume 1313.89(5)
_computing_cell_refinement 'HKL DENZO (Otwinowski & Minor, 1997)'
_computing_data_collection 'COLLECT (Hooft, 1998)'
_computing_data_reduction 'SCALEPACK (Otwinowski & Minor, 1997)'
_computing_molecular_graphics 'TEXSAN (M. S. C., 1994)'
_computing_publication_material 'SHELXL-97 (Sheldrick, 1997)'
_computing_structure_refinement 'SHELXL-97 (Sheldrick, 1997)'
_computing_structure_solution 'SAPI91 (Fan, 1991)'
_diffrn_ambient_temperature 170(2)
_diffrn_measured_fraction_theta_full 0.989
_diffrn_measured_fraction_theta_max 0.989
_diffrn_measurement_device_type 'Nonius KappaCCD Diffractometer'
_diffrn_measurement_method ' \w & \f '
_diffrn_radiation_monochromator graphite
_diffrn_radiation_source 'fine-focus sealed tube'
_diffrn_radiation_type MoK\a
_diffrn_radiation_wavelength 0.71073
_diffrn_reflns_av_R_equivalents 0.0198
_diffrn_reflns_av_sigmaI/netI 0.0376
_diffrn_reflns_limit_h_max 11
_diffrn_reflns_limit_h_min -11
_diffrn_reflns_limit_k_max 13
_diffrn_reflns_limit_k_min -13
_diffrn_reflns_limit_l_max 20
_diffrn_reflns_limit_l_min -20
_diffrn_reflns_number 11066
_diffrn_reflns_theta_full 27.42
_diffrn_reflns_theta_max 27.42
_diffrn_reflns_theta_min 3.14
_diffrn_standards_decay_% ' < 0.1 '
_exptl_absorpt_coefficient_mu 1.211
_exptl_absorpt_correction_T_max 0.8392
_exptl_absorpt_correction_T_min 0.7517
_exptl_absorpt_correction_type 'Multi-scan method'
_exptl_absorpt_process_details '(SORTAV: Blessing, 1997)'
_exptl_crystal_colour pale/yellow
_exptl_crystal_density_diffrn 1.355
_exptl_crystal_density_meas ?
_exptl_crystal_density_method 'not measured'
_exptl_crystal_description prismatic
_exptl_crystal_F_000 548
_exptl_crystal_size_max 0.25
_exptl_crystal_size_mid 0.20
_exptl_crystal_size_min 0.15
_refine_diff_density_max 2.142
_refine_diff_density_min -1.155
_refine_diff_density_rms 0.153
_refine_ls_extinction_method none
_refine_ls_goodness_of_fit_ref 1.186
_refine_ls_hydrogen_treatment constr
_refine_ls_matrix_type full
_refine_ls_number_parameters 271
_refine_ls_number_reflns 5924
_refine_ls_number_restraints 0
_refine_ls_restrained_S_all 1.186
_refine_ls_R_factor_all 0.0560
_refine_ls_R_factor_gt 0.0493
_refine_ls_shift/su_max 0.001
_refine_ls_shift/su_mean 0.000
_refine_ls_structure_factor_coef Fsqd
_refine_ls_weighting_details 'calc w=1/[\s^2^(Fo^2^)+(0.0543P)^2^+6.3550P] where P=(Fo^2^+2Fc^2^)/3'
_refine_ls_weighting_scheme calc
_refine_ls_wR_factor_gt 0.1470
_refine_ls_wR_factor_ref 0.1504
_reflns_number_gt 5301
_reflns_number_total 5924
_reflns_threshold_expression >2sigma(I)
_cod_data_source_file ic020471h_6.cif
_cod_data_source_block Compound_2d
_cod_depositor_comments
;
The following automatic conversions were performed:

'_symmetry_cell_setting' value 'Triclinic' changed to 'triclinic'
according to the built-in table from CIF Core dictionary named
'cif_core.dic' version 2.4.1 from 2010-06-29.

Automatic conversion script
Id: cif_fix_values 1646 2011-03-28 12:23:43Z adriana 

The following automatic conversions were performed:

'_exptl_crystal_density_meas' value 'not measured' was changed to '?'
- the value is perceived as not measured.

Automatic conversion script
Id: cif_fix_values 3008 2015-01-20 13:52:24Z robertas 
;
_cod_original_sg_symbol_H-M ' P -1 '
_cod_database_code 4319015

loop_
_symmetry_equiv_pos_as_xyz
'x, y, z'
'-x, -y, -z'

loop_
_atom_site_label
_atom_site_type_symbol
_atom_site_fract_x
_atom_site_fract_y
_atom_site_fract_z
_atom_site_U_iso_or_equiv
_atom_site_adp_type
_atom_site_occupancy
_atom_site_symmetry_multiplicity
_atom_site_calc_flag
_atom_site_refinement_flags
_atom_site_disorder_assembly
_atom_site_disorder_group
Te1 Te 1.04743(4) 0.35132(4) 0.89501(2) 0.03004(13) Uani 1 1 d . . .
P1 P 0.79819(14) 0.34356(12) 0.78255(7) 0.0192(2) Uani 1 1 d . . .
O1 O 0.7740(6) 0.7186(5) 0.6734(3) 0.0508(12) Uani 1 1 d . . .
O2 O 1.0182(5) 0.7404(4) 0.8620(3) 0.0312(8) Uani 1 1 d . . .
N1 N 0.7315(5) 0.4480(4) 0.8294(3) 0.0219(8) Uani 1 1 d . . .
N2 N 0.8350(5) 0.4094(4) 0.6987(3) 0.0221(8) Uani 1 1 d . . .
C1 C 0.5690(6) 0.4174(5) 0.8406(4) 0.0280(10) Uani 1 1 d . . .
C2 C 0.5378(8) 0.3214(7) 0.9088(5) 0.0447(15) Uani 1 1 d . . .
H2A H 0.6278 0.3640 0.9643 0.067 Uiso 1 1 calc R . .
H2B H 0.5306 0.2257 0.8862 0.067 Uiso 1 1 calc R . .
H2C H 0.4350 0.3131 0.9197 0.067 Uiso 1 1 calc R . .
C3 C 0.4282(8) 0.3508(9) 0.7542(5) 0.059(2) Uani 1 1 d . . .
H3A H 0.4479 0.4122 0.7103 0.088 Uiso 1 1 calc R . .
H3B H 0.3255 0.3425 0.7652 0.088 Uiso 1 1 calc R . .
H3C H 0.4209 0.2550 0.7316 0.088 Uiso 1 1 calc R . .
C4 C 0.5701(7) 0.5631(6) 0.8763(4) 0.0383(13) Uani 1 1 d . . .
H4A H 0.5895 0.6269 0.8336 0.057 Uiso 1 1 calc R . .
H4B H 0.6571 0.6067 0.9329 0.057 Uiso 1 1 calc R . .
H4C H 0.4644 0.5488 0.8853 0.057 Uiso 1 1 calc R . .
C5 C 0.9255(6) 0.3777(5) 0.6416(3) 0.0243(9) Uani 1 1 d . . .
C6 C 1.0990(7) 0.4966(6) 0.6700(4) 0.0321(11) Uani 1 1 d . . .
H6A H 1.1572 0.4954 0.7307 0.048 Uiso 1 1 calc R . .
H6B H 1.0921 0.5906 0.6675 0.048 Uiso 1 1 calc R . .
H6C H 1.1582 0.4794 0.6299 0.048 Uiso 1 1 calc R . .
C7 C 0.9396(7) 0.2312(6) 0.6412(4) 0.0328(11) Uani 1 1 d . . .
H7A H 0.9959 0.2259 0.7013 0.049 Uiso 1 1 calc R . .
H7B H 1.0020 0.2201 0.6015 0.049 Uiso 1 1 calc R . .
H7C H 0.8301 0.1540 0.6205 0.049 Uiso 1 1 calc R . .
C8 C 0.8368(8) 0.3817(7) 0.5465(3) 0.0367(12) Uani 1 1 d . . .
H8A H 0.8263 0.4745 0.5450 0.055 Uiso 1 1 calc R . .
H8B H 0.7279 0.3037 0.5265 0.055 Uiso 1 1 calc R . .
H8C H 0.8997 0.3696 0.5073 0.055 Uiso 1 1 calc R . .
C9 C 0.6589(6) 0.1524(5) 0.7493(4) 0.0292(10) Uani 1 1 d . . .
C10 C 0.6571(8) 0.0538(6) 0.8057(5) 0.0431(14) Uani 1 1 d . . .
H10 H 0.7314 0.0832 0.8640 0.052 Uiso 1 1 calc R . .
C11 C 0.5442(11) -0.0894(7) 0.7754(7) 0.069(3) Uani 1 1 d . . .
H11 H 0.5419 -0.1568 0.8137 0.082 Uiso 1 1 calc R . .
C12 C 0.4365(10) -0.1333(8) 0.6906(8) 0.073(3) Uani 1 1 d . . .
H12 H 0.3612 -0.2307 0.6709 0.087 Uiso 1 1 calc R . .
C13 C 0.4378(9) -0.0371(8) 0.6347(6) 0.065(2) Uani 1 1 d . . .
H13 H 0.3634 -0.0677 0.5763 0.078 Uiso 1 1 calc R . .
C14 C 0.5481(7) 0.1051(7) 0.6635(4) 0.0423(14) Uani 1 1 d . . .
H14 H 0.5485 0.1714 0.6245 0.051 Uiso 1 1 calc R . .
C15 C 0.6352(11) 0.6533(11) 0.5948(5) 0.067(2) Uani 1 1 d . . .
H15A H 0.5354 0.6560 0.6063 0.081 Uiso 1 1 calc R . .
H15B H 0.6167 0.5518 0.5752 0.081 Uiso 1 1 calc R . .
C16 C 0.6754(18) 0.739(2) 0.5262(9) 0.162(8) Uani 1 1 d . . .
H16A H 0.6060 0.7949 0.5129 0.195 Uiso 1 1 calc R . .
H16B H 0.6581 0.6754 0.4708 0.195 Uiso 1 1 calc R . .
C17 C 0.853(2) 0.8388(12) 0.5651(8) 0.125(6) Uani 1 1 d . . .
H17A H 0.9245 0.7962 0.5473 0.150 Uiso 1 1 calc R . .
H17B H 0.8739 0.9330 0.5464 0.150 Uiso 1 1 calc R . .
C18 C 0.8787(17) 0.8540(9) 0.6621(7) 0.092(4) Uani 1 1 d . . .
H18A H 0.9942 0.8753 0.6945 0.110 Uiso 1 1 calc R . .
H18B H 0.8493 0.9323 0.6839 0.110 Uiso 1 1 calc R . .
C19 C 1.0008(8) 0.8701(6) 0.8983(4) 0.0398(13) Uani 1 1 d . . .
H19A H 0.9619 0.8556 0.9507 0.048 Uiso 1 1 calc R . .
H19B H 0.9219 0.8934 0.8532 0.048 Uiso 1 1 calc R . .
C20 C 1.1684(10) 0.9891(7) 0.9238(7) 0.065(2) Uani 1 1 d . . .
H20A H 1.1753 1.0530 0.8797 0.078 Uiso 1 1 calc R . .
H20B H 1.1942 1.0474 0.9827 0.078 Uiso 1 1 calc R . .
C21 C 1.2825(10) 0.9161(9) 0.9258(7) 0.074(3) Uani 1 1 d . . .
H21A H 1.3772 0.9750 0.9078 0.089 Uiso 1 1 calc R . .
H21B H 1.3229 0.8980 0.9858 0.089 Uiso 1 1 calc R . .
C22 C 1.1856(7) 0.7804(7) 0.8623(5) 0.0439(14) Uani 1 1 d . . .
H22A H 1.1946 0.7928 0.8024 0.053 Uiso 1 1 calc R . .
H22B H 1.2250 0.7048 0.8802 0.053 Uiso 1 1 calc R . .
Li1 Li 0.8266(11) 0.5928(9) 0.7504(6) 0.0282(17) Uani 1 1 d . . .
Li2 Li 0.9339(11) 0.5714(9) 0.9288(6) 0.0291(17) Uani 1 1 d . . .

loop_
_atom_site_aniso_label
_atom_site_aniso_U_11
_atom_site_aniso_U_22
_atom_site_aniso_U_33
_atom_site_aniso_U_23
_atom_site_aniso_U_13
_atom_site_aniso_U_12
Te1 0.0313(2) 0.0444(2) 0.02086(18) 0.00480(13) 0.00517(13) 0.02440(16)
P1 0.0195(5) 0.0202(5) 0.0183(5) 0.0040(4) 0.0064(4) 0.0078(4)
O1 0.070(3) 0.041(2) 0.045(3) 0.019(2) 0.009(2) 0.029(2)
O2 0.0325(19) 0.0254(17) 0.035(2) 0.0039(15) 0.0137(16) 0.0089(15)
N1 0.0198(18) 0.0248(19) 0.0239(19) 0.0048(15) 0.0105(15) 0.0093(15)
N2 0.026(2) 0.0237(19) 0.0187(18) 0.0051(15) 0.0087(15) 0.0105(16)
C1 0.019(2) 0.032(3) 0.033(3) 0.003(2) 0.008(2) 0.0106(19)
C2 0.048(4) 0.038(3) 0.060(4) 0.015(3) 0.039(3) 0.014(3)
C3 0.030(3) 0.085(5) 0.049(4) -0.020(4) -0.009(3) 0.030(3)
C4 0.035(3) 0.040(3) 0.049(3) 0.005(3) 0.017(3) 0.022(2)
C5 0.026(2) 0.028(2) 0.020(2) 0.0046(17) 0.0096(18) 0.0093(19)
C6 0.034(3) 0.033(3) 0.031(3) 0.004(2) 0.018(2) 0.010(2)
C7 0.042(3) 0.030(3) 0.029(3) 0.003(2) 0.016(2) 0.016(2)
C8 0.045(3) 0.046(3) 0.021(2) 0.006(2) 0.014(2) 0.018(3)
C9 0.027(2) 0.022(2) 0.040(3) 0.005(2) 0.016(2) 0.0073(19)
C10 0.052(4) 0.032(3) 0.063(4) 0.018(3) 0.038(3) 0.021(3)
C11 0.083(6) 0.027(3) 0.135(9) 0.035(4) 0.086(6) 0.025(4)
C12 0.053(4) 0.030(3) 0.125(8) -0.016(4) 0.054(5) -0.007(3)
C13 0.042(4) 0.042(4) 0.088(6) -0.024(4) 0.025(4) -0.007(3)
C14 0.030(3) 0.036(3) 0.047(4) -0.008(2) 0.009(3) 0.003(2)
C15 0.068(5) 0.102(7) 0.046(4) 0.025(4) 0.013(4) 0.050(5)
C16 0.106(10) 0.28(2) 0.080(9) 0.114(12) 0.008(8) 0.049(13)
C17 0.240(19) 0.073(7) 0.071(7) 0.028(6) 0.074(10) 0.052(9)
C18 0.152(10) 0.047(4) 0.074(6) 0.033(4) 0.043(7) 0.027(6)
C19 0.051(3) 0.032(3) 0.046(3) 0.008(2) 0.023(3) 0.021(3)
C20 0.059(5) 0.028(3) 0.100(7) -0.002(3) 0.021(4) 0.012(3)
C21 0.044(4) 0.054(4) 0.101(7) -0.023(4) 0.023(4) 0.001(3)
C22 0.036(3) 0.037(3) 0.059(4) 0.003(3) 0.022(3) 0.010(2)
Li1 0.035(5) 0.032(4) 0.021(4) 0.009(3) 0.012(3) 0.015(4)
Li2 0.030(4) 0.031(4) 0.027(4) 0.006(3) 0.011(3) 0.012(4)

loop_
_atom_type_symbol
_atom_type_description
_atom_type_scat_dispersion_real
_atom_type_scat_dispersion_imag
_atom_type_scat_source
C C 0.0033 0.0016 'International Tables Vol C Tables 4.2.6.8 and 6.1.1.4'
H H 0.0000 0.0000 'International Tables Vol C Tables 4.2.6.8 and 6.1.1.4'
N N 0.0061 0.0033 'International Tables Vol C Tables 4.2.6.8 and 6.1.1.4'
O O 0.0106 0.0060 'International Tables Vol C Tables 4.2.6.8 and 6.1.1.4'
P P 0.1023 0.0942 'International Tables Vol C Tables 4.2.6.8 and 6.1.1.4'
Te Te -0.5308 1.6751 'International Tables Vol C Tables 4.2.6.8 and 6.1.1.4'
Li Li -0.0003 0.0001 'International Tables Vol C Tables 4.2.6.8 and 6.1.1.4'

loop_
_geom_angle_atom_site_label_1
_geom_angle_atom_site_label_2
_geom_angle_atom_site_label_3
_geom_angle
_geom_angle_site_symmetry_1
_geom_angle_site_symmetry_3
_geom_angle_publ_flag
P1 Te1 Li2 115.24(18) . 2_767 ?
P1 Te1 Li2 63.00(18) . . ?
Li2 Te1 Li2 64.6(3) 2_767 . ?
N2 P1 N1 105.1(2) . . ?
N2 P1 C9 111.0(2) . . ?
N1 P1 C9 115.3(2) . . ?
N2 P1 Te1 113.29(15) . . ?
N1 P1 Te1 106.68(15) . . ?
C9 P1 Te1 105.59(18) . . ?
N2 P1 Li1 51.8(2) . . ?
N1 P1 Li1 55.3(2) . . ?
C9 P1 Li1 142.4(3) . . ?
Te1 P1 Li1 111.9(2) . . ?
N2 P1 Li2 107.7(2) . . ?
N1 P1 Li2 44.7(2) . . ?
C9 P1 Li2 140.5(3) . . ?
Te1 P1 Li2 64.68(18) . . ?
Li1 P1 Li2 63.0(3) . . ?
C18 O1 C15 109.4(7) . . ?
C18 O1 Li1 129.0(7) . . ?
C15 O1 Li1 117.3(5) . . ?
C22 O2 C19 108.1(4) . . ?
C22 O2 Li2 114.9(4) . . ?
C19 O2 Li2 111.3(4) . . ?
C22 O2 Li1 118.9(4) . . ?
C19 O2 Li1 118.9(4) . . ?
Li2 O2 Li1 82.8(4) . . ?
C1 N1 P1 130.0(3) . . ?
C1 N1 Li2 119.9(4) . . ?
P1 N1 Li2 100.8(3) . . ?
C1 N1 Li1 122.7(4) . . ?
P1 N1 Li1 85.4(3) . . ?
Li2 N1 Li1 86.0(4) . . ?
C5 N2 P1 129.6(3) . . ?
C5 N2 Li1 133.0(4) . . ?
P1 N2 Li1 89.5(3) . . ?
N1 C1 C3 113.7(5) . . ?
N1 C1 C2 111.9(4) . . ?
C3 C1 C2 109.3(6) . . ?
N1 C1 C4 106.1(4) . . ?
C3 C1 C4 107.8(5) . . ?
C2 C1 C4 107.7(5) . . ?
N2 C5 C7 115.5(4) . . ?
N2 C5 C8 107.3(4) . . ?
C7 C5 C8 107.9(4) . . ?
N2 C5 C6 108.9(4) . . ?
C7 C5 C6 108.5(4) . . ?
C8 C5 C6 108.5(4) . . ?
C10 C9 C14 118.8(5) . . ?
C10 C9 P1 123.2(5) . . ?
C14 C9 P1 118.0(4) . . ?
C9 C10 C11 119.3(8) . . ?
C12 C11 C10 120.8(7) . . ?
C13 C12 C11 120.3(6) . . ?
C12 C13 C14 119.8(8) . . ?
C13 C14 C9 121.0(7) . . ?
O1 C15 C16 106.0(9) . . ?
C15 C16 C17 105.7(9) . . ?
C18 C17 C16 103.1(11) . . ?
O1 C18 C17 104.9(9) . . ?
O2 C19 C20 105.9(5) . . ?
C21 C20 C19 105.5(5) . . ?
C22 C21 C20 104.7(7) . . ?
O2 C22 C21 106.9(5) . . ?
O1 Li1 N2 119.9(5) . . ?
O1 Li1 N1 142.4(5) . . ?
N2 Li1 N1 76.8(3) . . ?
O1 Li1 O2 102.9(4) . . ?
N2 Li1 O2 121.9(4) . . ?
N1 Li1 O2 92.9(4) . . ?
O1 Li1 P1 151.9(5) . . ?
N2 Li1 P1 38.74(18) . . ?
N1 Li1 P1 39.23(18) . . ?
O2 Li1 P1 105.0(3) . . ?
O1 Li1 Li2 143.5(5) . . ?
N2 Li1 Li2 96.4(4) . . ?
N1 Li1 Li2 45.6(3) . . ?
O2 Li1 Li2 48.0(3) . . ?
P1 Li1 Li2 62.9(3) . . ?
N1 Li2 O2 96.8(4) . . ?
N1 Li2 Te1 126.6(4) . 2_767 ?
O2 Li2 Te1 116.9(4) . 2_767 ?
N1 Li2 P1 34.52(18) . . ?
O2 Li2 P1 97.8(3) . . ?
Te1 Li2 P1 144.5(3) 2_767 . ?
N1 Li2 Li1 48.4(3) . . ?
O2 Li2 Li1 49.1(3) . . ?
Te1 Li2 Li1 149.0(4) 2_767 . ?
P1 Li2 Li1 54.1(2) . . ?
N1 Li2 Te1 85.0(3) . . ?
O2 Li2 Te1 111.4(4) . . ?
Te1 Li2 Te1 115.4(3) 2_767 . ?
P1 Li2 Te1 52.32(16) . . ?
Li1 Li2 Te1 95.3(3) . . ?
N1 Li2 Li2 118.0(5) . 2_767 ?
O2 Li2 Li2 139.7(6) . 2_767 ?
Te1 Li2 Li2 58.6(3) 2_767 2_767 ?
P1 Li2 Li2 100.1(4) . 2_767 ?
Li1 Li2 Li2 151.8(5) . 2_767 ?
Te1 Li2 Li2 56.8(3) . 2_767 ?

loop_
_geom_bond_atom_site_label_1
_geom_bond_atom_site_label_2
_geom_bond_distance
_geom_bond_site_symmetry_2
_geom_bond_publ_flag
Te1 P1 2.4935(12) . ?
Te1 Li2 2.792(9) 2_767 ?
Te1 Li2 2.848(9) . ?
P1 N2 1.597(4) . ?
P1 N1 1.619(4) . ?
P1 C9 1.840(5) . ?
P1 Li1 2.552(8) . ?
P1 Li2 2.807(9) . ?
O1 C18 1.423(10) . ?
O1 C15 1.441(10) . ?
O1 Li1 1.937(9) . ?
O2 C22 1.445(7) . ?
O2 C19 1.470(6) . ?
O2 Li2 2.104(9) . ?
O2 Li1 2.140(10) . ?
N1 C1 1.476(6) . ?
N1 Li2 2.010(10) . ?
N1 Li1 2.106(9) . ?
N2 C5 1.466(6) . ?
N2 Li1 2.005(9) . ?
C1 C3 1.528(8) . ?
C1 C2 1.529(8) . ?
C1 C4 1.534(7) . ?
C5 C7 1.536(7) . ?
C5 C8 1.536(7) . ?
C5 C6 1.540(7) . ?
C9 C10 1.393(8) . ?
C9 C14 1.402(8) . ?
C10 C11 1.404(10) . ?
C11 C12 1.379(14) . ?
C12 C13 1.370(14) . ?
C13 C14 1.388(9) . ?
C15 C16 1.487(14) . ?
C16 C17 1.51(2) . ?
C17 C18 1.485(14) . ?
C19 C20 1.506(10) . ?
C20 C21 1.481(11) . ?
C21 C22 1.464(10) . ?
Li1 Li2 2.808(12) . ?
Li2 Te1 2.792(9) 2_767 ?
Li2 Li2 3.014(17) 2_767 ?

loop_
_geom_torsion_atom_site_label_1
_geom_torsion_atom_site_label_2
_geom_torsion_atom_site_label_3
_geom_torsion_atom_site_label_4
_geom_torsion
_geom_torsion_site_symmetry_1
_geom_torsion_site_symmetry_2
_geom_torsion_site_symmetry_3
_geom_torsion_site_symmetry_4
_geom_torsion_publ_flag
Li2 Te1 P1 N2 138.8(3) 2_767 . . . ?
Li2 Te1 P1 N2 99.4(3) . . . . ?
Li2 Te1 P1 N1 23.7(2) 2_767 . . . ?
Li2 Te1 P1 N1 -15.8(2) . . . . ?
Li2 Te1 P1 C9 -99.5(3) 2_767 . . . ?
Li2 Te1 P1 C9 -138.9(3) . . . . ?
Li2 Te1 P1 Li1 82.4(3) 2_767 . . . ?
Li2 Te1 P1 Li1 42.9(3) . . . . ?
Li2 Te1 P1 Li2 39.5(4) 2_767 . . . ?
N2 P1 N1 C1 114.7(4) . . . . ?
C9 P1 N1 C1 -7.8(5) . . . . ?
Te1 P1 N1 C1 -124.7(4) . . . . ?
Li1 P1 N1 C1 129.8(5) . . . . ?
Li2 P1 N1 C1 -145.2(6) . . . . ?
N2 P1 N1 Li2 -100.1(3) . . . . ?
C9 P1 N1 Li2 137.3(3) . . . . ?
Te1 P1 N1 Li2 20.4(3) . . . . ?
Li1 P1 N1 Li2 -85.0(4) . . . . ?
N2 P1 N1 Li1 -15.1(3) . . . . ?
C9 P1 N1 Li1 -137.6(3) . . . . ?
Te1 P1 N1 Li1 105.5(3) . . . . ?
Li2 P1 N1 Li1 85.0(4) . . . . ?
N1 P1 N2 C5 167.1(4) . . . . ?
C9 P1 N2 C5 -67.6(5) . . . . ?
Te1 P1 N2 C5 51.0(4) . . . . ?
Li1 P1 N2 C5 151.3(6) . . . . ?
Li2 P1 N2 C5 120.4(4) . . . . ?
N1 P1 N2 Li1 15.8(3) . . . . ?
C9 P1 N2 Li1 141.1(3) . . . . ?
Te1 P1 N2 Li1 -100.3(3) . . . . ?
Li2 P1 N2 Li1 -30.8(4) . . . . ?
P1 N1 C1 C3 -52.8(7) . . . . ?
Li2 N1 C1 C3 167.5(5) . . . . ?
Li1 N1 C1 C3 61.7(7) . . . . ?
P1 N1 C1 C2 71.7(6) . . . . ?
Li2 N1 C1 C2 -68.0(6) . . . . ?
Li1 N1 C1 C2 -173.8(5) . . . . ?
P1 N1 C1 C4 -171.1(4) . . . . ?
Li2 N1 C1 C4 49.2(6) . . . . ?
Li1 N1 C1 C4 -56.6(6) . . . . ?
P1 N2 C5 C7 22.2(6) . . . . ?
Li1 N2 C5 C7 161.1(5) . . . . ?
P1 N2 C5 C8 142.5(4) . . . . ?
Li1 N2 C5 C8 -78.5(6) . . . . ?
P1 N2 C5 C6 -100.2(5) . . . . ?
Li1 N2 C5 C6 38.8(7) . . . . ?
N2 P1 C9 C10 152.7(4) . . . . ?
N1 P1 C9 C10 -87.9(5) . . . . ?
Te1 P1 C9 C10 29.6(5) . . . . ?
Li1 P1 C9 C10 -153.3(5) . . . . ?
Li2 P1 C9 C10 -39.3(7) . . . . ?
N2 P1 C9 C14 -28.3(5) . . . . ?
N1 P1 C9 C14 91.1(5) . . . . ?
Te1 P1 C9 C14 -151.4(4) . . . . ?
Li1 P1 C9 C14 25.7(7) . . . . ?
Li2 P1 C9 C14 139.6(5) . . . . ?
C14 C9 C10 C11 -0.4(8) . . . . ?
P1 C9 C10 C11 178.6(4) . . . . ?
C9 C10 C11 C12 0.5(9) . . . . ?
C10 C11 C12 C13 -0.3(11) . . . . ?
C11 C12 C13 C14 0.1(11) . . . . ?
C12 C13 C14 C9 0.0(10) . . . . ?
C10 C9 C14 C13 0.1(9) . . . . ?
P1 C9 C14 C13 -178.9(5) . . . . ?
C18 O1 C15 C16 11.9(13) . . . . ?
Li1 O1 C15 C16 -147.0(10) . . . . ?
O1 C15 C16 C17 9.3(17) . . . . ?
C15 C16 C17 C18 -25.8(18) . . . . ?
C15 O1 C18 C17 -28.6(13) . . . . ?
Li1 O1 C18 C17 127.0(10) . . . . ?
C16 C17 C18 O1 33.0(15) . . . . ?
C22 O2 C19 C20 -2.2(7) . . . . ?
Li2 O2 C19 C20 124.8(6) . . . . ?
Li1 O2 C19 C20 -141.6(6) . . . . ?
O2 C19 C20 C21 -16.0(9) . . . . ?
C19 C20 C21 C22 27.9(10) . . . . ?
C19 O2 C22 C21 19.9(8) . . . . ?
Li2 O2 C22 C21 -104.9(7) . . . . ?
Li1 O2 C22 C21 159.4(6) . . . . ?
C20 C21 C22 O2 -29.8(10) . . . . ?
C18 O1 Li1 N2 -106.9(8) . . . . ?
C15 O1 Li1 N2 47.2(8) . . . . ?
C18 O1 Li1 N1 144.9(9) . . . . ?
C15 O1 Li1 N1 -61.0(10) . . . . ?
C18 O1 Li1 O2 32.3(9) . . . . ?
C15 O1 Li1 O2 -173.6(5) . . . . ?
C18 O1 Li1 P1 -140.4(10) . . . . ?
C15 O1 Li1 P1 13.7(13) . . . . ?
C18 O1 Li1 Li2 64.9(11) . . . . ?
C15 O1 Li1 Li2 -141.0(8) . . . . ?
C5 N2 Li1 O1 54.9(8) . . . . ?
P1 N2 Li1 O1 -155.4(5) . . . . ?
C5 N2 Li1 N1 -161.6(5) . . . . ?
P1 N2 Li1 N1 -12.0(3) . . . . ?
C5 N2 Li1 O2 -76.5(7) . . . . ?
P1 N2 Li1 O2 73.1(5) . . . . ?
C5 N2 Li1 P1 -149.6(6) . . . . ?
C5 N2 Li1 Li2 -120.2(5) . . . . ?
P1 N2 Li1 Li2 29.4(3) . . . . ?
C1 N1 Li1 O1 -1.6(10) . . . . ?
P1 N1 Li1 O1 134.0(8) . . . . ?
Li2 N1 Li1 O1 -124.8(8) . . . . ?
C1 N1 Li1 N2 -123.8(4) . . . . ?
P1 N1 Li1 N2 11.9(2) . . . . ?
Li2 N1 Li1 N2 113.0(4) . . . . ?
C1 N1 Li1 O2 114.1(4) . . . . ?
P1 N1 Li1 O2 -110.3(3) . . . . ?
Li2 N1 Li1 O2 -9.1(4) . . . . ?
C1 N1 Li1 P1 -135.6(5) . . . . ?
Li2 N1 Li1 P1 101.1(3) . . . . ?
C1 N1 Li1 Li2 123.2(5) . . . . ?
P1 N1 Li1 Li2 -101.1(3) . . . . ?
C22 O2 Li1 O1 -91.1(5) . . . . ?
C19 O2 Li1 O1 44.0(6) . . . . ?
Li2 O2 Li1 O1 154.4(5) . . . . ?
C22 O2 Li1 N2 47.1(7) . . . . ?
C19 O2 Li1 N2 -177.8(4) . . . . ?
Li2 O2 Li1 N2 -67.4(5) . . . . ?
C22 O2 Li1 N1 123.3(4) . . . . ?
C19 O2 Li1 N1 -101.6(4) . . . . ?
Li2 O2 Li1 N1 8.8(3) . . . . ?
C22 O2 Li1 P1 85.4(5) . . . . ?
C19 O2 Li1 P1 -139.5(4) . . . . ?
Li2 O2 Li1 P1 -29.1(4) . . . . ?
C22 O2 Li1 Li2 114.5(5) . . . . ?
C19 O2 Li1 Li2 -110.4(5) . . . . ?
N2 P1 Li1 O1 49.9(9) . . . . ?
N1 P1 Li1 O1 -111.5(10) . . . . ?
C9 P1 Li1 O1 -24.1(12) . . . . ?
Te1 P1 Li1 O1 152.9(9) . . . . ?
Li2 P1 Li1 O1 -163.4(11) . . . . ?
N1 P1 Li1 N2 -161.4(4) . . . . ?
C9 P1 Li1 N2 -74.0(5) . . . . ?
Te1 P1 Li1 N2 103.0(3) . . . . ?
Li2 P1 Li1 N2 146.8(4) . . . . ?
N2 P1 Li1 N1 161.4(4) . . . . ?
C9 P1 Li1 N1 87.4(4) . . . . ?
Te1 P1 Li1 N1 -95.6(2) . . . . ?
Li2 P1 Li1 N1 -51.9(3) . . . . ?
N2 P1 Li1 O2 -122.8(5) . . . . ?
N1 P1 Li1 O2 75.8(3) . . . . ?
C9 P1 Li1 O2 163.2(3) . . . . ?
Te1 P1 Li1 O2 -19.8(4) . . . . ?
Li2 P1 Li1 O2 24.0(3) . . . . ?
N2 P1 Li1 Li2 -146.8(4) . . . . ?
N1 P1 Li1 Li2 51.9(3) . . . . ?
C9 P1 Li1 Li2 139.2(4) . . . . ?
Te1 P1 Li1 Li2 -43.7(3) . . . . ?
C1 N1 Li2 O2 -116.4(4) . . . . ?
P1 N1 Li2 O2 93.9(3) . . . . ?
Li1 N1 Li2 O2 9.4(4) . . . . ?
C1 N1 Li2 Te1 14.5(7) . . . 2_767 ?
P1 N1 Li2 Te1 -135.2(4) . . . 2_767 ?
Li1 N1 Li2 Te1 140.2(5) . . . 2_767 ?
C1 N1 Li2 P1 149.7(5) . . . . ?
Li1 N1 Li2 P1 -84.6(3) . . . . ?
C1 N1 Li2 Li1 -125.7(5) . . . . ?
P1 N1 Li2 Li1 84.6(3) . . . . ?
C1 N1 Li2 Te1 132.6(4) . . . . ?
P1 N1 Li2 Te1 -17.1(3) . . . . ?
Li1 N1 Li2 Te1 -101.7(3) . . . . ?
C1 N1 Li2 Li2 84.6(6) . . . 2_767 ?
P1 N1 Li2 Li2 -65.1(6) . . . 2_767 ?
Li1 N1 Li2 Li2 -149.7(6) . . . 2_767 ?
C22 O2 Li2 N1 -127.8(4) . . . . ?
C19 O2 Li2 N1 109.0(4) . . . . ?
Li1 O2 Li2 N1 -9.3(4) . . . . ?
C22 O2 Li2 Te1 95.1(5) . . . 2_767 ?
C19 O2 Li2 Te1 -28.1(6) . . . 2_767 ?
Li1 O2 Li2 Te1 -146.4(4) . . . 2_767 ?
C22 O2 Li2 P1 -93.0(4) . . . . ?
C19 O2 Li2 P1 143.8(4) . . . . ?
Li1 O2 Li2 P1 25.5(3) . . . . ?
C22 O2 Li2 Li1 -118.6(5) . . . . ?
C19 O2 Li2 Li1 118.2(5) . . . . ?
C22 O2 Li2 Te1 -40.5(5) . . . . ?
C19 O2 Li2 Te1 -163.7(4) . . . . ?
Li1 O2 Li2 Te1 78.0(4) . . . . ?
C22 O2 Li2 Li2 22.9(10) . . . 2_767 ?
C19 O2 Li2 Li2 -100.3(9) . . . 2_767 ?
Li1 O2 Li2 Li2 141.5(9) . . . 2_767 ?
N2 P1 Li2 N1 93.8(3) . . . . ?
C9 P1 Li2 N1 -74.4(5) . . . . ?
Te1 P1 Li2 N1 -158.3(3) . . . . ?
Li1 P1 Li2 N1 66.9(3) . . . . ?
N2 P1 Li2 O2 3.1(4) . . . . ?
N1 P1 Li2 O2 -90.6(4) . . . . ?
C9 P1 Li2 O2 -165.0(3) . . . . ?
Te1 P1 Li2 O2 111.1(3) . . . . ?
Li1 P1 Li2 O2 -23.7(3) . . . . ?
N2 P1 Li2 Te1 170.6(5) . . . 2_767 ?
N1 P1 Li2 Te1 76.9(6) . . . 2_767 ?
C9 P1 Li2 Te1 2.5(8) . . . 2_767 ?
Te1 P1 Li2 Te1 -81.4(6) . . . 2_767 ?
Li1 P1 Li2 Te1 143.8(7) . . . 2_767 ?
N2 P1 Li2 Li1 26.9(3) . . . . ?
N1 P1 Li2 Li1 -66.9(3) . . . . ?
C9 P1 Li2 Li1 -141.3(4) . . . . ?
Te1 P1 Li2 Li1 134.8(3) . . . . ?
N2 P1 Li2 Te1 -107.93(18) . . . . ?
N1 P1 Li2 Te1 158.3(3) . . . . ?
C9 P1 Li2 Te1 83.9(4) . . . . ?
Li1 P1 Li2 Te1 -134.8(3) . . . . ?
N2 P1 Li2 Li2 -140.7(4) . . . 2_767 ?
N1 P1 Li2 Li2 125.6(5) . . . 2_767 ?
C9 P1 Li2 Li2 51.2(6) . . . 2_767 ?
Te1 P1 Li2 Li2 -32.7(3) . . . 2_767 ?
Li1 P1 Li2 Li2 -167.6(5) . . . 2_767 ?
O1 Li1 Li2 N1 122.7(9) . . . . ?
N2 Li1 Li2 N1 -64.4(4) . . . . ?
O2 Li1 Li2 N1 167.7(5) . . . . ?
P1 Li1 Li2 N1 -44.2(2) . . . . ?
O1 Li1 Li2 O2 -44.9(8) . . . . ?
N2 Li1 Li2 O2 128.0(5) . . . . ?
N1 Li1 Li2 O2 -167.7(5) . . . . ?
P1 Li1 Li2 O2 148.2(4) . . . . ?
O1 Li1 Li2 Te1 28.8(13) . . . 2_767 ?
N2 Li1 Li2 Te1 -158.3(6) . . . 2_767 ?
N1 Li1 Li2 Te1 -94.0(8) . . . 2_767 ?
O2 Li1 Li2 Te1 73.7(7) . . . 2_767 ?
P1 Li1 Li2 Te1 -138.1(7) . . . 2_767 ?
O1 Li1 Li2 P1 166.9(9) . . . . ?
N2 Li1 Li2 P1 -20.2(2) . . . . ?
N1 Li1 Li2 P1 44.2(2) . . . . ?
O2 Li1 Li2 P1 -148.2(4) . . . . ?
O1 Li1 Li2 Te1 -158.8(7) . . . . ?
N2 Li1 Li2 Te1 14.1(4) . . . . ?
N1 Li1 Li2 Te1 78.5(3) . . . . ?
O2 Li1 Li2 Te1 -113.8(4) . . . . ?
P1 Li1 Li2 Te1 34.32(19) . . . . ?
O1 Li1 Li2 Li2 -166.4(9) . . . 2_767 ?
N2 Li1 Li2 Li2 6.5(12) . . . 2_767 ?
N1 Li1 Li2 Li2 70.9(11) . . . 2_767 ?
O2 Li1 Li2 Li2 -121.4(12) . . . 2_767 ?
P1 Li1 Li2 Li2 26.7(11) . . . 2_767 ?
P1 Te1 Li2 N1 12.15(18) . . . . ?
Li2 Te1 Li2 N1 -128.3(5) 2_767 . . . ?
P1 Te1 Li2 O2 -83.2(4) . . . . ?
Li2 Te1 Li2 O2 136.3(6) 2_767 . . . ?
P1 Te1 Li2 Te1 140.5(4) . . . 2_767 ?
Li2 Te1 Li2 Te1 0.0 2_767 . . 2_767 ?
Li2 Te1 Li2 P1 -140.5(4) 2_767 . . . ?
P1 Te1 Li2 Li1 -35.2(2) . . . . ?
Li2 Te1 Li2 Li1 -175.7(5) 2_767 . . . ?
P1 Te1 Li2 Li2 140.5(4) . . . 2_767 ?
